data_7114934
loop_
_publ_author_name
'MacGillivray, Leonard R.'
'Reid, Jennifer L.'
'Ripmeester, John A.'

_publ_section_title
;
 Conformational isomerism leads to supramolecular isomerism and nanoscale
 inclusion in 2D extended framework solids based on
 C-methylcalix[4]resorcinarene
;
_journal_issue 11
_journal_name_full 'Chemical Communications'
_journal_page_first 1034
_journal_paper_doi 10.1039/b102856c
_journal_year 2001
_chemical_formula_sum 'C68 H68 N2 O8'
_chemical_formula_weight 1069.31
_chemical_name_systematic
; 
? 
;
_space_group_IT_number 2
_symmetry_cell_setting triclinic
_symmetry_space_group_name_Hall '-P 1'
_symmetry_space_group_name_H-M 'P -1'
_atom_sites_solution_hydrogens geom
_atom_sites_solution_primary direct
_atom_sites_solution_secondary difmap
_audit_creation_method SHELXL
_cell_angle_alpha 93.7700(10)
_cell_angle_beta 102.7610(10)
_cell_angle_gamma 91.189(2)
_cell_formula_units_Z 2
_cell_length_a 12.9078(8)
_cell_length_b 13.7910(9)
_cell_length_c 16.6485(10)
_cell_measurement_temperature 173(2)
_cell_volume 2882.3(3)
_computing_structure_refinement 'SHELXL-93 (Sheldrick, 1993)'
_computing_structure_solution 'SHELXS-86 (Sheldrick, 1990)'
_diffrn_ambient_temperature 173(2)
_diffrn_radiation_monochromator graphite
_diffrn_radiation_source 'fine-focus sealed tube'
_diffrn_radiation_type MoK\a
_diffrn_radiation_wavelength 0.71070
_diffrn_reflns_av_R_equivalents 0.0476
_diffrn_reflns_av_sigmaI/netI 0.0909
_diffrn_reflns_limit_h_max 17
_diffrn_reflns_limit_h_min -15
_diffrn_reflns_limit_k_max 18
_diffrn_reflns_limit_k_min -13
_diffrn_reflns_limit_l_max 19
_diffrn_reflns_limit_l_min -22
_diffrn_reflns_number 12675
_diffrn_reflns_theta_max 22.50
_diffrn_reflns_theta_min 1.62
_exptl_absorpt_coefficient_mu 0.071
_exptl_crystal_colour yellow
_exptl_crystal_density_diffrn 1.23
_exptl_crystal_description block
_exptl_crystal_F_000 1136
_refine_diff_density_max 0.320
_refine_diff_density_min -0.304
_refine_diff_density_rms 0.047
_refine_ls_extinction_method none
_refine_ls_goodness_of_fit_all 1.025
_refine_ls_goodness_of_fit_obs 1.156
_refine_ls_matrix_type full
_refine_ls_number_parameters 738
_refine_ls_number_reflns 6535
_refine_ls_number_restraints 0
_refine_ls_restrained_S_all 1.043
_refine_ls_restrained_S_obs 1.156
_refine_ls_R_factor_all 0.1281
_refine_ls_R_factor_obs 0.0589
_refine_ls_shift/esd_max 0.000
_refine_ls_shift/esd_mean 0.000
_refine_ls_structure_factor_coef Fsqd
_refine_ls_weighting_details 'w=1/[\s^2^(Fo^2^)+(0.0747P)^2^+0.0000P] where P=(Fo^2^+2Fc^2^)/3'
_refine_ls_weighting_scheme calc
_refine_ls_wR_factor_all 0.1622
_refine_ls_wR_factor_obs 0.1297
_reflns_number_observed 4226
_reflns_number_total 7512
_reflns_observed_criterion >2sigma(I)
_cod_data_source_file b102856c.txt
_cod_data_source_block sad
_cod_depositor_comments
;
The following automatic conversions were performed:

'_refine_ls_weighting_scheme' value 'calc
w=1/[\s^2^(Fo^2^)+(0.0747P)^2^+0.0000P] where P=(Fo^2^+2Fc^2^)/3' was
changed to 'calc'. New tag '_refine_ls_weighting_details' was
created. The value of the new tag was set to
'w=1/[\s^2^(Fo^2^)+(0.0747P)^2^+0.0000P] where P=(Fo^2^+2Fc^2^)/3'.

Automatic conversion script
Id: cif_fix_values 3143 2015-03-26 13:38:13Z robertas 
;
_cod_database_code 7114934

loop_
_symmetry_equiv_pos_as_xyz
'x, y, z'
'-x, -y, -z'

loop_
_atom_site_aniso_label
_atom_site_aniso_U_11
_atom_site_aniso_U_22
_atom_site_aniso_U_33
_atom_site_aniso_U_23
_atom_site_aniso_U_13
_atom_site_aniso_U_12
O1 0.036(2) 0.035(2) 0.033(2) -0.0085(14) -0.0019(13) 0.0151(14)
O2 0.037(2) 0.039(2) 0.024(2) -0.0031(14) -0.0018(13) 0.0175(14)
O3 0.041(2) 0.035(2) 0.024(2) -0.0057(13) 0.0109(15) -0.0018(14)
O4 0.040(2) 0.032(2) 0.028(2) -0.0074(13) 0.0085(14) -0.0010(15)
O5 0.038(2) 0.037(2) 0.024(2) -0.0012(14) 0.0007(13) 0.0157(14)
O6 0.039(2) 0.030(2) 0.022(2) -0.0034(13) -0.0034(13) 0.0103(13)
O7 0.040(2) 0.029(2) 0.028(2) -0.0050(13) 0.0167(14) 0.0002(14)
O8 0.039(2) 0.024(2) 0.029(2) -0.0060(13) 0.0102(14) -0.0057(14)
N1 0.044(2) 0.041(2) 0.046(3) 0.009(2) 0.007(2) 0.008(2)
N2 0.034(2) 0.037(2) 0.033(2) 0.002(2) 0.001(2) 0.007(2)
N3 0.036(2) 0.054(3) 0.036(2) 0.010(2) 0.002(2) 0.013(2)
N4 0.034(2) 0.044(3) 0.042(2) 0.012(2) 0.008(2) 0.004(2)
C1 0.027(2) 0.022(2) 0.031(3) -0.002(2) 0.007(2) 0.004(2)
C2 0.032(2) 0.030(3) 0.022(2) 0.000(2) 0.001(2) 0.011(2)
C3 0.028(2) 0.028(2) 0.014(2) -0.004(2) 0.004(2) 0.002(2)
C4 0.027(2) 0.023(2) 0.016(2) -0.001(2) 0.006(2) 0.001(2)
C5 0.023(2) 0.022(2) 0.025(2) 0.007(2) 0.005(2) 0.004(2)
C6 0.023(2) 0.024(2) 0.019(2) 0.001(2) 0.004(2) 0.000(2)
C7 0.030(2) 0.026(2) 0.022(2) -0.003(2) 0.005(2) 0.004(2)
C8 0.046(3) 0.034(3) 0.025(2) 0.004(2) 0.007(2) 0.001(2)
C9 0.027(2) 0.023(2) 0.016(2) -0.001(2) -0.002(2) 0.002(2)
C10 0.030(2) 0.026(2) 0.022(2) 0.004(2) 0.004(2) 0.010(2)
C11 0.034(2) 0.027(2) 0.020(2) -0.002(2) 0.002(2) 0.008(2)
C12 0.025(2) 0.024(2) 0.026(2) 0.000(2) 0.002(2) 0.001(2)
C13 0.027(2) 0.023(2) 0.017(2) -0.002(2) 0.001(2) 0.008(2)
C14 0.029(2) 0.026(2) 0.016(2) -0.003(2) 0.001(2) 0.005(2)
C15 0.027(2) 0.027(2) 0.024(2) 0.002(2) 0.001(2) 0.003(2)
C16 0.033(2) 0.039(3) 0.033(3) -0.001(2) 0.004(2) 0.002(2)
C17 0.027(2) 0.017(2) 0.021(2) 0.003(2) 0.006(2) 0.000(2)
C18 0.026(2) 0.023(2) 0.018(2) 0.002(2) 0.009(2) 0.002(2)
C19 0.027(2) 0.021(2) 0.029(2) 0.003(2) 0.003(2) 0.005(2)
C20 0.028(2) 0.025(2) 0.019(2) 0.001(2) 0.001(2) -0.001(2)
C21 0.027(2) 0.020(2) 0.019(2) 0.001(2) 0.007(2) -0.001(2)
C22 0.026(2) 0.023(2) 0.023(2) 0.007(2) 0.007(2) 0.000(2)
C23 0.028(2) 0.025(2) 0.022(2) 0.000(2) 0.007(2) 0.002(2)
C24 0.030(2) 0.028(2) 0.044(3) -0.002(2) 0.008(2) 0.002(2)
C25 0.026(2) 0.021(2) 0.019(2) 0.004(2) 0.000(2) 0.006(2)
C26 0.024(2) 0.022(2) 0.021(2) 0.007(2) 0.008(2) 0.004(2)
C27 0.031(2) 0.022(2) 0.021(2) -0.003(2) 0.009(2) 0.005(2)
C28 0.024(2) 0.017(2) 0.018(2) 0.004(2) 0.001(2) 0.002(2)
C29 0.025(2) 0.022(2) 0.019(2) 0.004(2) 0.004(2) 0.004(2)
C30 0.028(2) 0.023(2) 0.020(2) 0.003(2) 0.008(2) 0.006(2)
C31 0.027(2) 0.020(2) 0.018(2) 0.001(2) 0.003(2) 0.005(2)
C32 0.039(2) 0.025(2) 0.029(2) 0.002(2) 0.010(2) 0.003(2)
C33 0.042(3) 0.048(3) 0.086(4) -0.023(3) 0.000(3) 0.016(3)
C34 0.037(3) 0.048(3) 0.086(4) -0.024(3) -0.006(3) 0.011(3)
C35 0.028(2) 0.032(3) 0.040(3) 0.010(2) 0.012(2) 0.000(2)
C36 0.058(3) 0.063(3) 0.037(3) -0.005(3) 0.000(3) 0.032(3)
C37 0.058(3) 0.077(4) 0.041(3) -0.001(3) 0.007(3) 0.038(3)
C38 0.027(2) 0.035(3) 0.036(3) 0.015(2) 0.010(2) 0.004(2)
C39 0.050(3) 0.037(3) 0.036(3) 0.005(2) 0.009(2) 0.016(2)
C40 0.053(3) 0.041(3) 0.032(3) 0.003(2) 0.001(2) 0.011(3)
C41 0.046(3) 0.043(3) 0.036(3) -0.008(2) -0.006(2) 0.008(2)
C42 0.039(3) 0.037(3) 0.048(3) -0.006(2) -0.006(2) 0.012(2)
C43 0.046(3) 0.039(3) 0.048(3) 0.017(2) 0.008(3) 0.014(3)
C44 0.041(3) 0.041(3) 0.044(3) 0.012(2) 0.008(2) 0.002(2)
C45 0.031(3) 0.039(3) 0.029(2) 0.010(2) 0.007(2) 0.007(2)
C46 0.032(3) 0.074(4) 0.083(4) 0.051(3) 0.000(3) 0.002(3)
C47 0.037(3) 0.092(5) 0.083(4) 0.050(4) 0.007(3) 0.002(3)
C48 0.036(3) 0.036(3) 0.037(3) 0.009(2) 0.016(2) 0.005(2)
C49 0.033(3) 0.025(3) 0.059(3) 0.012(2) 0.001(2) -0.002(2)
C50 0.032(3) 0.032(3) 0.061(3) 0.000(2) 0.004(2) -0.003(2)
C51 0.026(3) 0.072(4) 0.108(5) 0.054(4) 0.006(3) -0.003(3)
C52 0.042(3) 0.067(4) 0.106(5) 0.059(3) 0.012(3) 0.011(3)
C53 0.040(3) 0.057(3) 0.050(3) 0.007(3) -0.003(3) 0.007(3)
C54 0.044(3) 0.049(3) 0.068(4) 0.014(3) 0.006(3) 0.005(3)
C55 0.066(4) 0.037(3) 0.054(3) 0.012(3) 0.005(3) 0.006(3)
C56 0.050(3) 0.046(3) 0.050(3) -0.003(3) -0.005(3) 0.021(3)
C57 0.049(3) 0.060(4) 0.052(3) 0.002(3) 0.011(3) 0.013(3)
C58 0.053(3) 0.058(3) 0.055(3) 0.007(3) 0.007(3) 0.010(3)
C59 0.071(4) 0.082(4) 0.074(4) 0.023(3) -0.009(3) 0.006(3)
C60 0.106(5) 0.063(4) 0.090(5) 0.033(4) 0.021(4) 0.018(4)
C61 0.047(5) 0.108(9) 0.343(22) -0.025(11) 0.061(9) 0.000(5)
C62 0.071(5) 0.180(10) 0.141(9) 0.068(8) 0.025(6) -0.040(6)
C63 0.134(13) 0.830(66) 0.117(11) 0.004(20) 0.024(10) -0.254(25)
C64 0.084(6) 0.050(5) 0.435(25) -0.018(9) 0.038(10) -0.004(5)
C65 0.142(11) 0.216(17) 0.300(21) -0.147(18) 0.134(14) -0.088(11)
C66 0.054(5) 0.277(19) 0.159(10) 0.137(13) -0.020(7) -0.067(8)
C67 0.079(9) 0.208(18) 0.225(18) 0.057(15) 0.042(10) 0.016(10)
C68 0.131(12) 0.218(17) 0.430(33) 0.279(22) -0.058(15) -0.026(11)
C69 0.262(18) 0.138(13) 0.069(8) 0.005(9) 0.022(10) -0.052(12)

loop_
_atom_site_label
_atom_site_type_symbol
_atom_site_fract_x
_atom_site_fract_y
_atom_site_fract_z
_atom_site_U_iso_or_equiv
_atom_site_thermal_displace_type
_atom_site_occupancy
_atom_site_calc_flag
_atom_site_refinement_flags
O1 O 0.2163(2) -0.3380(2) 0.1618(2) 0.0363(7) Uani 1 d .
H1 H 0.2721(17) -0.3540(15) 0.1940(12) 0.044 Uiso 1 calc R
O2 O 0.2174(2) -0.1073(2) 0.39085(15) 0.0350(7) Uani 1 d .
H2O H 0.2722(18) -0.1373(20) 0.4106(6) 0.042 Uiso 1 calc R
O3 O 0.0454(2) -0.3480(2) -0.0970(2) 0.0332(7) Uani 1 d .
H3 H 0.0428(23) -0.3947(12) -0.1325(14) 0.040 Uiso 1 calc R
O4 O -0.2318(2) -0.5419(2) -0.0269(2) 0.0335(7) Uani 1 d .
H4 H -0.2210(19) -0.5778(15) -0.0667(15) 0.040 Uiso 1 calc R
O5 O -0.0379(2) -0.5114(2) 0.22493(15) 0.0340(7) Uani 1 d .
H5O H 0.0145(18) -0.5294(18) 0.2596(8) 0.041 Uiso 1 calc R
O6 O -0.0459(2) -0.2863(2) 0.45549(15) 0.0321(7) Uani 1 d .
H6 H 0.0021(20) -0.3227(16) 0.4775(7) 0.038 Uiso 1 calc R
O7 O -0.2353(2) -0.0396(2) 0.4860(2) 0.0310(7) Uani 1 d .
H7O H -0.2262(19) 0.0033(16) 0.5254(13) 0.037 Uiso 1 calc R
O8 O 0.0386(2) 0.1551(2) 0.4127(2) 0.0306(7) Uani 1 d .
H8 H 0.0393(24) 0.1841(14) 0.4588(10) 0.037 Uiso 1 calc R
N1 N 0.4090(3) -0.4081(3) 0.2408(2) 0.0435(10) Uani 1 d .
N2 N 0.8899(2) -0.6075(3) 0.4501(2) 0.0356(9) Uani 1 d .
N3 N 0.3907(3) -0.1971(3) 0.4744(2) 0.0426(10) Uani 1 d .
N4 N 0.8569(3) -0.4185(3) 0.6836(2) 0.0396(9) Uani 1 d .
C1 C 0.1810(3) -0.2534(3) 0.1938(2) 0.0268(10) Uani 1 d .
C2 C 0.2151(3) -0.2237(3) 0.2766(2) 0.0287(10) Uani 1 d .
H2 H 0.2627(3) -0.2623(3) 0.3119(2) 0.034 Uiso 1 calc R
C3 C 0.1806(3) -0.1385(3) 0.3085(2) 0.0236(9) Uani 1 d .
C4 C 0.1101(3) -0.0803(3) 0.2588(2) 0.0216(9) Uani 1 d .
C5 C 0.0779(3) -0.1142(3) 0.1756(2) 0.0229(9) Uani 1 d .
H5 H 0.0291(3) -0.0764(3) 0.1404(2) 0.027 Uiso 1 calc R
C6 C 0.1112(3) -0.1980(3) 0.1407(2) 0.0220(9) Uani 1 d .
C7 C 0.0773(3) -0.2289(3) 0.0491(2) 0.0262(10) Uani 1 d .
H7 H 0.1419(3) -0.2537(3) 0.0318(2) 0.031 Uiso 1 calc R
C8 C 0.0407(3) -0.1440(3) -0.0032(2) 0.0351(11) Uani 1 d .
H8C H 0.0246(3) -0.1667(3) -0.0618(2) 0.042 Uiso 1 calc R
H8B H 0.0973(3) -0.0932(3) 0.0073(2) 0.042 Uiso 1 calc R
H8A H -0.0232(3) -0.1175(3) 0.0113(2) 0.042 Uiso 1 calc R
C9 C -0.0057(3) -0.3121(3) 0.0297(2) 0.0227(9) Uani 1 d .
C10 C -0.0197(3) -0.3691(3) -0.0450(2) 0.0260(10) Uani 1 d .
C11 C -0.0954(3) -0.4447(3) -0.0646(2) 0.0277(10) Uani 1 d .
H11 H -0.1047(3) -0.4821(3) -0.1158(2) 0.033 Uiso 1 calc R
C12 C -0.1575(3) -0.4656(3) -0.0093(2) 0.0258(10) Uani 1 d .
C13 C -0.1467(3) -0.4114(3) 0.0652(2) 0.0228(9) Uani 1 d .
C14 C -0.0710(3) -0.3357(3) 0.0824(2) 0.0246(9) Uani 1 d .
H14 H -0.0632(3) -0.2976(3) 0.1332(2) 0.030 Uiso 1 calc R
C15 C -0.2174(3) -0.4358(3) 0.1246(2) 0.0268(10) Uani 1 d .
H15 H -0.2198(3) -0.5082(3) 0.1260(2) 0.032 Uiso 1 calc R
C16 C -0.3309(3) -0.4058(3) 0.0898(2) 0.0357(11) Uani 1 d .
H16C H -0.3590(3) -0.4419(3) 0.0365(2) 0.043 Uiso 1 calc R
H16B H -0.3308(3) -0.3359(3) 0.0823(2) 0.043 Uiso 1 calc R
H16A H -0.3757(3) -0.4203(3) 0.1283(2) 0.043 Uiso 1 calc R
C17 C -0.1720(3) -0.3945(3) 0.2119(2) 0.0215(9) Uani 1 d .
C18 C -0.0824(3) -0.4347(3) 0.2592(2) 0.0218(9) Uani 1 d .
C19 C -0.0388(3) -0.3968(3) 0.3391(2) 0.0258(10) Uani 1 d .
H19 H 0.0236(3) -0.4236(3) 0.3700(2) 0.031 Uiso 1 calc R
C20 C -0.0857(3) -0.3200(3) 0.3744(2) 0.0246(9) Uani 1 d .
C21 C -0.1743(3) -0.2767(3) 0.3295(2) 0.0220(9) Uani 1 d .
C22 C -0.2143(3) -0.3166(3) 0.2490(2) 0.0234(9) Uani 1 d .
H22 H -0.2751(3) -0.2883(3) 0.2174(2) 0.028 Uiso 1 calc R
C23 C -0.2222(3) -0.1903(3) 0.3674(2) 0.0248(9) Uani 1 d .
H23 H -0.2311(3) -0.2077(3) 0.4230(2) 0.030 Uiso 1 calc R
C24 C -0.3320(3) -0.1656(3) 0.3179(3) 0.0342(11) Uani 1 d .
H24C H -0.3597(3) -0.1116(3) 0.3471(3) 0.041 Uiso 1 calc R
H24B H -0.3805(3) -0.2226(3) 0.3114(3) 0.041 Uiso 1 calc R
H24A H -0.3260(3) -0.1467(3) 0.2633(3) 0.041 Uiso 1 calc R
C25 C -0.1495(3) -0.0992(3) 0.3810(2) 0.0227(9) Uani 1 d .
C26 C -0.1614(3) -0.0247(3) 0.4394(2) 0.0217(9) Uani 1 d .
C27 C -0.1000(3) 0.0606(3) 0.4489(2) 0.0242(9) Uani 1 d .
H27 H -0.1097(3) 0.1115(3) 0.4874(2) 0.029 Uiso 1 calc R
C28 C -0.0249(3) 0.0717(3) 0.4027(2) 0.0199(9) Uani 1 d .
C29 C -0.0090(3) -0.0004(3) 0.3448(2) 0.0219(9) Uani 1 d .
C30 C -0.0735(3) -0.0841(3) 0.3350(2) 0.0230(9) Uani 1 d .
H30 H -0.0653(3) -0.1338(3) 0.2947(2) 0.028 Uiso 1 calc R
C31 C 0.0737(3) 0.0141(3) 0.2939(2) 0.0221(9) Uani 1 d .
H31 H 0.1375(3) 0.0469(3) 0.3318(2) 0.027 Uiso 1 calc R
C32 C 0.0327(3) 0.0839(3) 0.2266(2) 0.0307(10) Uani 1 d .
H32C H 0.0253(3) 0.1485(3) 0.2525(2) 0.037 Uiso 1 calc R
H32B H -0.0365(3) 0.0594(3) 0.1937(2) 0.037 Uiso 1 calc R
H32A H 0.0833(3) 0.0882(3) 0.1908(2) 0.037 Uiso 1 calc R
C33 C 0.4684(4) -0.3683(4) 0.3107(3) 0.062(2) Uani 1 d .
H33 H 0.4439(4) -0.3118(4) 0.3355(3) 0.074 Uiso 1 calc R
C34 C 0.5633(3) -0.4040(3) 0.3492(3) 0.061(2) Uani 1 d .
H34 H 0.6026(3) -0.3714(3) 0.3990(3) 0.074 Uiso 1 calc R
C35 C 0.6033(3) -0.4863(3) 0.3170(3) 0.0321(10) Uani 1 d .
C36 C 0.5419(4) -0.5268(4) 0.2451(3) 0.0545(14) Uani 1 d .
H36 H 0.5644(4) -0.5836(4) 0.2193(3) 0.065 Uiso 1 calc R
C37 C 0.4463(4) -0.4861(4) 0.2084(3) 0.0590(15) Uani 1 d .
H37 H 0.4062(4) -0.5161(4) 0.1578(3) 0.071 Uiso 1 calc R
C38 C 0.7044(3) -0.5274(3) 0.3605(3) 0.0316(10) Uani 1 d .
C39 C 0.7641(3) -0.4821(3) 0.4330(3) 0.0407(11) Uani 1 d .
H39 H 0.7427(3) -0.4220(3) 0.4542(3) 0.049 Uiso 1 calc R
C40 C 0.8539(3) -0.5239(3) 0.4744(3) 0.0434(12) Uani 1 d .
H40 H 0.8931(3) -0.4905(3) 0.5239(3) 0.052 Uiso 1 calc R
C41 C 0.7441(3) -0.6126(3) 0.3328(3) 0.0442(12) Uani 1 d .
H41 H 0.7088(3) -0.6458(3) 0.2820(3) 0.053 Uiso 1 calc R
C42 C 0.8351(3) -0.6495(3) 0.3790(3) 0.0437(12) Uani 1 d .
H42 H 0.8599(3) -0.7085(3) 0.3587(3) 0.052 Uiso 1 calc R
C43 C 0.4861(4) -0.1573(3) 0.4808(3) 0.0439(12) Uani 1 d .
H43 H 0.4912(4) -0.0986(3) 0.4549(3) 0.053 Uiso 1 calc R
C44 C 0.5790(3) -0.1951(3) 0.5224(3) 0.0417(12) Uani 1 d .
H44 H 0.6454(3) -0.1630(3) 0.5242(3) 0.050 Uiso 1 calc R
C45 C 0.5751(3) -0.2801(3) 0.5616(2) 0.0325(10) Uani 1 d .
C46 C 0.4757(3) -0.3208(4) 0.5563(3) 0.063(2) Uani 1 d .
H46 H 0.4680(3) -0.3784(4) 0.5830(3) 0.076 Uiso 1 calc R
C47 C 0.3865(4) -0.2782(4) 0.5122(3) 0.070(2) Uani 1 d .
H47 H 0.3188(4) -0.3087(4) 0.5088(3) 0.084 Uiso 1 calc R
C48 C 0.6728(3) -0.3265(3) 0.6053(2) 0.0352(11) Uani 1 d .
C49 C 0.7720(3) -0.2841(3) 0.6151(3) 0.0400(11) Uani 1 d .
H49 H 0.7802(3) -0.2219(3) 0.5955(3) 0.048 Uiso 1 calc R
C50 C 0.8605(3) -0.3323(3) 0.6535(3) 0.0432(12) Uani 1 d .
H50 H 0.9283(3) -0.3014(3) 0.6587(3) 0.052 Uiso 1 calc R
C51 C 0.6687(3) -0.4183(4) 0.6347(3) 0.068(2) Uani 1 d .
H51 H 0.6024(3) -0.4524(4) 0.6284(3) 0.082 Uiso 1 calc R
C52 C 0.7611(4) -0.4594(4) 0.6728(3) 0.070(2) Uani 1 d .
H52 H 0.7556(4) -0.5219(4) 0.6927(3) 0.084 Uiso 1 calc R
C53 C 0.3910(4) -0.2576(4) 0.8885(3) 0.0504(13) Uani 1 d .
C54 C 0.4271(4) -0.2027(3) 0.8320(3) 0.0538(14) Uani 1 d .
H54 H 0.5010(4) -0.1992(3) 0.8331(3) 0.065 Uiso 1 calc R
C55 C 0.3573(4) -0.1527(3) 0.7739(3) 0.0532(13) Uani 1 d .
C56 C 0.2499(4) -0.1583(3) 0.7744(3) 0.0515(13) Uani 1 d .
H56 H 0.2008(4) -0.1239(3) 0.7363(3) 0.062 Uiso 1 calc R
C57 C 0.2138(4) -0.2129(4) 0.8293(3) 0.0534(13) Uani 1 d .
H57 H 0.1399(4) -0.2165(4) 0.8281(3) 0.064 Uiso 1 calc R
C58 C 0.2831(4) -0.2629(4) 0.8864(3) 0.0558(14) Uani 1 d .
H58 H 0.2569(4) -0.3007(4) 0.9238(3) 0.067 Uiso 1 calc R
C59 C 0.4680(4) -0.3090(4) 0.9524(3) 0.079(2) Uani 1 d .
H59C H 0.4910(4) -0.2655(4) 1.0025(3) 0.094 Uiso 1 calc R
H59B H 0.5299(4) -0.3271(4) 0.9305(3) 0.094 Uiso 1 calc R
H59A H 0.4329(4) -0.3677(4) 0.9656(3) 0.094 Uiso 1 calc R
C60 C 0.3999(5) -0.0971(4) 0.7129(4) 0.085(2) Uani 1 d .
H60C H 0.4600(5) -0.1309(4) 0.6985(4) 0.102 Uiso 1 calc R
H60B H 0.4236(5) -0.0316(4) 0.7374(4) 0.102 Uiso 1 calc R
H60A H 0.3438(5) -0.0924(4) 0.6631(4) 0.102 Uiso 1 calc R
C61 C 0.2725(7) 0.1450(8) 1.1110(13) 0.165(6) Uani 1 d .
C62 C 0.3139(6) 0.0528(9) 1.1575(7) 0.129(3) Uani 1 d .
H62 H 0.3180(6) 0.0485(9) 1.2149(7) 0.155 Uiso 1 calc R
C63 C 0.3448(13) -0.0235(24) 1.1071(8) 0.366(23) Uani 1 d .
C64 C 0.3336(7) -0.0088(7) 1.0329(11) 0.194(8) Uani 1 d .
H64 H 0.3533(7) -0.0620(7) 1.0011(11) 0.233 Uiso 1 calc R
C65 C 0.2932(10) 0.0803(12) 0.9801(12) 0.215(11) Uani 1 d .
C66 C 0.2692(7) 0.1438(12) 1.0310(8) 0.165(8) Uani 1 d .
H66 H 0.2439(7) 0.2019(12) 1.0070(8) 0.199 Uiso 1 calc R
C67 C 0.2594(9) 0.2232(13) 1.1589(10) 0.167(6) Uani 0.67 d P
H67C H 0.3206(9) 0.2323(13) 1.2058(10) 0.201 Uiso 0.67 calc PR
H67B H 0.1945(9) 0.2140(13) 1.1792(10) 0.201 Uiso 0.67 calc PR
H67A H 0.2536(9) 0.2806(13) 1.1268(10) 0.201 Uiso 0.67 calc PR
C68 C 0.3916(11) -0.1026(12) 1.1523(13) 0.267(15) Uani 0.67 d P
H68C H 0.3722(11) -0.1005(12) 1.2060(13) 0.320 Uiso 0.67 calc PR
H68B H 0.4691(11) -0.0970(12) 1.1606(13) 0.320 Uiso 0.67 calc PR
H68A H 0.3656(11) -0.1643(12) 1.1211(13) 0.320 Uiso 0.67 calc PR
C69 C 0.2862(13) 0.0919(11) 0.9032(7) 0.160(7) Uani 0.67 d P
H69C H 0.2126(13) 0.0787(11) 0.8727(7) 0.192 Uiso 0.67 calc PR
H69B H 0.3330(13) 0.0470(11) 0.8816(7) 0.192 Uiso 0.67 calc PR
H69A H 0.3077(13) 0.1590(11) 0.8966(7) 0.192 Uiso 0.67 calc PR

loop_
_atom_type_symbol
_atom_type_description
_atom_type_scat_dispersion_real
_atom_type_scat_dispersion_imag
_atom_type_scat_source
C C 0.0033 0.0016 'International Tables Vol C Tables 4.2.6.8 and 6.1.1.4'
H H 0.0000 0.0000 'International Tables Vol C Tables 4.2.6.8 and 6.1.1.4'
N N 0.0061 0.0033 'International Tables Vol C Tables 4.2.6.8 and 6.1.1.4'
O O 0.0106 0.0060 'International Tables Vol C Tables 4.2.6.8 and 6.1.1.4'

loop_
_geom_angle_atom_site_label_1
_geom_angle_atom_site_label_2
_geom_angle_atom_site_label_3
_geom_angle
C37 N1 C33 116.2(4)
C40 N2 C42 115.7(4)
C43 N3 C47 116.2(4)
C52 N4 C50 115.3(4)
O1 C1 C2 120.6(3)
O1 C1 C6 118.6(3)
C2 C1 C6 120.8(3)
C3 C2 C1 120.6(3)
C2 C3 O2 120.5(3)
C2 C3 C4 121.3(3)
O2 C3 C4 118.1(3)
C3 C4 C5 115.6(3)
C3 C4 C31 121.1(3)
C5 C4 C31 123.3(3)
C6 C5 C4 125.2(3)
C5 C6 C1 116.4(3)
C5 C6 C7 123.0(3)
C1 C6 C7 120.6(3)
C6 C7 C9 113.2(3)
C6 C7 C8 112.6(3)
C9 C7 C8 110.8(3)
C14 C9 C10 116.6(3)
C14 C9 C7 123.6(3)
C10 C9 C7 119.7(3)
O3 C10 C11 121.6(3)
O3 C10 C9 117.4(3)
C11 C10 C9 121.0(4)
C10 C11 C12 119.9(4)
O4 C12 C13 117.9(3)
O4 C12 C11 120.9(4)
C13 C12 C11 121.3(4)
C12 C13 C14 117.3(4)
C12 C13 C15 120.0(3)
C14 C13 C15 122.7(3)
C13 C14 C9 123.9(4)
C17 C15 C16 113.6(3)
C17 C15 C13 112.5(3)
C16 C15 C13 109.5(3)
C22 C17 C18 116.7(3)
C22 C17 C15 123.5(3)
C18 C17 C15 119.8(3)
O5 C18 C19 120.7(3)
O5 C18 C17 118.7(3)
C19 C18 C17 120.6(3)
C18 C19 C20 120.5(3)
O6 C20 C21 118.6(3)
O6 C20 C19 120.3(3)
C21 C20 C19 121.0(3)
C20 C21 C22 116.2(3)
C20 C21 C23 120.6(3)
C22 C21 C23 123.2(3)
C17 C22 C21 124.9(3)
C21 C23 C25 112.4(3)
C21 C23 C24 113.7(3)
C25 C23 C24 108.8(3)
C30 C25 C26 117.5(3)
C30 C25 C23 122.7(3)
C26 C25 C23 119.7(3)
O7 C26 C27 121.9(3)
O7 C26 C25 117.9(3)
C27 C26 C25 120.2(3)
C28 C27 C26 120.3(4)
C27 C28 O8 121.0(3)
C27 C28 C29 121.8(4)
O8 C28 C29 117.1(3)
C30 C29 C28 116.7(3)
C30 C29 C31 122.4(3)
C28 C29 C31 120.9(3)
C29 C30 C25 123.5(4)
C4 C31 C29 113.7(3)
C4 C31 C32 112.2(3)
C29 C31 C32 109.7(3)
N1 C33 C34 123.5(4)
C33 C34 C35 121.3(5)
C36 C35 C34 114.8(4)
C36 C35 C38 123.8(4)
C34 C35 C38 121.4(4)
C35 C36 C37 121.1(4)
N1 C37 C36 123.1(5)
C39 C38 C41 115.7(4)
C39 C38 C35 121.1(4)
C41 C38 C35 123.3(4)
C40 C39 C38 120.1(4)
N2 C40 C39 124.5(4)
C42 C41 C38 120.1(4)
N2 C42 C41 123.9(4)
N3 C43 C44 124.4(4)
C43 C44 C45 119.6(4)
C46 C45 C44 116.1(4)
C46 C45 C48 121.6(4)
C44 C45 C48 122.3(4)
C45 C46 C47 120.3(4)
N3 C47 C46 123.3(4)
C49 C48 C51 116.0(4)
C49 C48 C45 122.3(4)
C51 C48 C45 121.6(4)
C48 C49 C50 119.8(4)
N4 C50 C49 124.5(4)
C52 C51 C48 119.7(4)
N4 C52 C51 124.7(4)
C58 C53 C54 119.0(4)
C58 C53 C59 120.1(5)
C54 C53 C59 120.9(4)
C53 C54 C55 121.6(4)
C56 C55 C54 117.9(5)
C56 C55 C60 122.6(5)
C54 C55 C60 119.5(5)
C57 C56 C55 120.7(4)
C56 C57 C58 121.2(5)
C57 C58 C53 119.5(5)
C66 C61 C67 125.2(19)
C66 C61 C62 118.2(12)
C67 C61 C62 115.8(18)
C63 C62 C61 114.8(15)
C64 C63 C62 115.8(27)
C64 C63 C68 130.4(29)
C62 C63 C68 113.7(15)
C63 C64 C65 133.5(20)
C66 C65 C69 124.4(22)
C66 C65 C64 105.2(16)
C69 C65 C64 130.4(15)
C65 C66 C61 132.5(18)

loop_
_geom_bond_atom_site_label_1
_geom_bond_atom_site_label_2
_geom_bond_distance
O1 C1 1.379(4)
O2 C3 1.384(4)
O3 C10 1.374(4)
O4 C12 1.381(4)
O5 C18 1.365(4)
O6 C20 1.380(4)
O7 C26 1.376(4)
O8 C28 1.378(4)
N1 C37 1.318(5)
N1 C33 1.322(5)
N2 C40 1.324(5)
N2 C42 1.326(5)
N3 C43 1.317(5)
N3 C47 1.325(6)
N4 C52 1.319(5)
N4 C50 1.323(5)
C1 C2 1.384(5)
C1 C6 1.393(5)
C2 C3 1.380(5)
C3 C4 1.393(5)
C4 C5 1.400(5)
C4 C31 1.518(5)
C5 C6 1.379(5)
C6 C7 1.521(5)
C7 C9 1.521(5)
C7 C8 1.525(5)
C9 C14 1.393(5)
C9 C10 1.401(5)
C10 C11 1.386(5)
C11 C12 1.387(5)
C12 C13 1.384(5)
C13 C14 1.386(5)
C13 C15 1.535(5)
C15 C17 1.510(5)
C15 C16 1.529(5)
C17 C22 1.385(5)
C17 C18 1.396(5)
C18 C19 1.387(5)
C19 C20 1.392(5)
C20 C21 1.390(5)
C21 C22 1.396(5)
C21 C23 1.518(5)
C23 C25 1.526(5)
C23 C24 1.532(5)
C25 C30 1.392(5)
C25 C26 1.402(5)
C26 C27 1.385(5)
C27 C28 1.376(5)
C28 C29 1.389(5)
C29 C30 1.389(5)
C29 C31 1.520(5)
C31 C32 1.537(5)
C33 C34 1.369(6)
C34 C35 1.382(6)
C35 C36 1.360(6)
C35 C38 1.488(5)
C36 C37 1.397(6)
C38 C39 1.383(5)
C38 C41 1.384(5)
C39 C40 1.371(5)
C41 C42 1.381(5)
C43 C44 1.377(5)
C44 C45 1.384(6)
C45 C46 1.372(6)
C45 C48 1.489(5)
C46 C47 1.387(6)
C48 C49 1.368(5)
C48 C51 1.391(6)
C49 C50 1.386(5)
C51 C52 1.374(6)
C53 C58 1.385(6)
C53 C54 1.396(6)
C53 C59 1.511(6)
C54 C55 1.396(6)
C55 C56 1.389(6)
C55 C60 1.501(7)
C56 C57 1.373(6)
C57 C58 1.383(6)
C61 C66 1.32(2)
C61 C67 1.33(2)
C61 C62 1.57(2)
C62 C63 1.42(3)
C63 C64 1.24(2)
C63 C68 1.43(3)
C64 C65 1.59(2)
C65 C66 1.27(2)
C65 C69 1.28(2)
